data_4114674
loop_
_publ_author_name
'Shin-ichiro Noro'
'Ryo Kitaura'
'Mitsuru Kondo'
'Susumu Kitagawa'
'Tomohiko Ishii'
'Hiroyuki Matsuzaka'
'Masahiro Yamashita'

_publ_section_title
;
 Framework Engineering by Anions and Porous Functionalities of
 Cu(II)/4,4'-bpy Coordination Polymers
;
_journal_name_full 'Journal of the American Chemical Society'
_journal_page_first 2568
_journal_page_last 2583
_journal_paper_doi 10.1021/ja0113192
_journal_volume 124
_journal_year 2002
_chemical_formula_sum 'C40 H36 Cu2 F18 N9 O5 P3'
_chemical_formula_weight 1284.77
_space_group_IT_number 12
_symmetry_cell_setting monoclinic
_symmetry_Int_Tables_number 12
_symmetry_space_group_name_Hall '-C 2y'
_symmetry_space_group_name_H-M 'C 1 2/m 1'
_cell_angle_alpha 90
_cell_angle_beta 93.704(3)
_cell_angle_gamma 90
_cell_formula_units_Z 2
_cell_length_a 22.184(2)
_cell_length_b 15.313(1)
_cell_length_c 11.1085(8)
_cell_measurement_reflns_used 14273
_cell_measurement_temperature 298
_cell_measurement_theta_max 27.5
_cell_measurement_theta_min 2.4
_cell_volume 3765.7(5)
_computing_cell_refinement PROCESS-AUTO
_computing_data_collection PROCESS-AUTO
_computing_data_reduction 'teXsan Ver. 1.11'
_computing_publication_material 'teXsan Ver. 1.11'
_computing_structure_refinement 'teXsan Ver. 1.10'
_computing_structure_solution SIR92
_diffrn_detector_area_resol_mean 10.00
_diffrn_measured_fraction_theta_full 0.9987
_diffrn_measured_fraction_theta_max 0.9987
_diffrn_measurement_device_type 'Rigaku RAXIS-RAPID Imaging Plate'
_diffrn_measurement_method \w
_diffrn_radiation_type 'Mo K\a'
_diffrn_radiation_wavelength 0.7107
_diffrn_reflns_av_R_equivalents 0.044
_diffrn_reflns_limit_h_max 28
_diffrn_reflns_limit_h_min 0
_diffrn_reflns_limit_k_max 19
_diffrn_reflns_limit_k_min 0
_diffrn_reflns_limit_l_max 14
_diffrn_reflns_limit_l_min -14
_diffrn_reflns_number 17552
_diffrn_reflns_theta_full 27.48
_diffrn_reflns_theta_max 27.48
_exptl_absorpt_coefficient_mu 7.08
_exptl_absorpt_correction_T_max 0.838
_exptl_absorpt_correction_T_min 0.401
_exptl_absorpt_correction_type multi-scan
_exptl_absorpt_process_details '(Higashi, 1995)'
_exptl_crystal_colour purple
_exptl_crystal_density_diffrn 1.133
_exptl_crystal_description platelet
_exptl_crystal_size_max 0.620
_exptl_crystal_size_mid 0.620
_exptl_crystal_size_min 0.250
_refine_diff_density_max 1.36
_refine_diff_density_min -0.93
_refine_ls_extinction_method none
_refine_ls_goodness_of_fit_ref 3.385
_refine_ls_hydrogen_treatment noref
_refine_ls_number_parameters 197
_refine_ls_number_reflns 3200
_refine_ls_R_factor_gt 0.0642
_refine_ls_shift/su_max 0.0023
_refine_ls_structure_factor_coef Fsqd
_refine_ls_weighting_details 'w = 1/[\s^2^(Fo^2^) + (0.01000(Max(Fo^2^,0) + 2Fc^2^)/3)^2^]'
_refine_ls_weighting_scheme calc
_refine_ls_wR_factor_ref 0.1267
_reflns_number_gt 3200
_reflns_number_total 4486
_reflns_threshold_expression F^2^>2.0\s(F^2^)
_cod_data_source_file ja0113192_6.cif
_cod_data_source_block {[Cu2(PF6)(NO3)(4,4'-bpy)4].2PF6.2H2O}n
_cod_original_formula_sum 'C40 H36 Cu2 F18 N9 O5 P3 '
_cod_database_code 4114674

loop_
_symmetry_equiv_pos_as_xyz
x,y,z
x,-y,z
-x,-y,-z
-x,y,-z
1/2+x,1/2+y,z
1/2+x,1/2-y,z
1/2-x,1/2-y,-z
1/2-x,1/2+y,-z

loop_
_atom_site_label
_atom_site_type_symbol
_atom_site_fract_x
_atom_site_fract_y
_atom_site_fract_z
_atom_site_U_iso_or_equiv
_atom_site_adp_type
_atom_site_occupancy
_atom_site_calc_flag
_atom_site_refinement_flags
Cu(1) Cu 0.5000 0.22225(6) 1.0000 0.0339(2) Uani 1.00 d S
P(1) P 0.5000 0.5000 1.0000 0.060(1) Uani 1.00 d S
P(2) P 0.6316(2) 0.0000 0.6600(2) 0.098(1) Uani 1.00 d S
F(1) F 0.5000 0.3973(3) 1.0000 0.076(2) Uani 1.00 d S
F(2) F 0.4729(7) 0.5000 1.1175(9) 0.246(5) Uani 1.00 d S
F(3) F 0.5631(4) 0.5000 1.057(1) 0.242(5) Uani 1.00 d S
F(4) F 0.6277(2) -0.1033(3) 0.6629(4) 0.135(2) Uani 1.00 d .
F(5) F 0.5821(5) 0.0000 0.7575(7) 0.192(4) Uani 1.00 d S
F(6) F 0.5839(4) 0.0000 0.5561(7) 0.189(4) Uani 1.00 d S
F(7) F 0.6820(5) 0.0000 0.5709(9) 0.213(5) Uani 1.00 d S
F(8) F 0.6759(5) 0.0000 0.7729(8) 0.196(4) Uani 1.00 d S
O(1) O 0.5000 0.0716(4) 1.0000 0.075(2) Uani 1.00 d S
O(2) O 0.5659(4) 0.0000 1.0725(8) 0.056(3) Uani 0.50 d SP
O(3) O 0.099(3) 0.0000 0.410(6) 0.95(4) Uani 1.00 d S
N(1) N 0.4981(1) 0.2273(3) 0.8174(2) 0.0369(9) Uani 1.00 d .
N(2) N 0.5911(1) 0.2302(3) 1.0067(2) 0.0349(9) Uani 1.00 d .
N(3) N 0.5138(6) 0.0000 1.019(1) 0.036(4) Uani 0.50 d SP
C(1) C 0.4742(2) 0.1627(3) 0.7514(3) 0.045(1) Uani 1.00 d .
C(2) C 0.4748(2) 0.1611(4) 0.6253(3) 0.055(2) Uani 1.00 d .
C(3) C 0.4989(2) 0.2310(4) 0.5669(3) 0.042(1) Uani 1.00 d .
C(4) C 0.5223(2) 0.2973(4) 0.6368(3) 0.056(2) Uani 1.00 d .
C(5) C 0.5218(2) 0.2947(3) 0.7598(3) 0.049(1) Uani 1.00 d .
C(6) C 0.6228(2) 0.1750(4) 0.9441(4) 0.052(1) Uani 1.00 d .
C(7) C 0.6852(2) 0.1822(4) 0.9390(4) 0.054(1) Uani 1.00 d .
C(8) C 0.7161(1) 0.2457(3) 1.0010(3) 0.039(1) Uani 1.00 d .
C(9) C 0.6832(2) 0.3011(4) 1.0689(4) 0.061(2) Uani 1.00 d .
C(10) C 0.6216(2) 0.2924(4) 1.0689(4) 0.054(1) Uani 1.00 d .
H(1) H 0.4557 0.1149 0.7923 0.0560 Uiso 1.00 calc .
H(2) H 0.4586 0.1110 0.5790 0.0681 Uiso 1.00 calc .
H(3) H 0.5385 0.3485 0.5975 0.0677 Uiso 1.00 calc .
H(4) H 0.5386 0.3433 0.8076 0.0598 Uiso 1.00 calc .
H(5) H 0.6014 0.1294 0.8989 0.0605 Uiso 1.00 calc .
H(6) H 0.7066 0.1407 0.8911 0.0635 Uiso 1.00 calc .
H(7) H 0.7033 0.3484 1.1146 0.0747 Uiso 1.00 calc .
H(8) H 0.5988 0.3321 1.1153 0.0642 Uiso 1.00 calc .

loop_
_atom_site_aniso_label
_atom_site_aniso_U_11
_atom_site_aniso_U_22
_atom_site_aniso_U_33
_atom_site_aniso_U_12
_atom_site_aniso_U_13
_atom_site_aniso_U_23
Cu(1) 0.0169(3) 0.0693(6) 0.0154(3) 0.0000 0.0014(2) 0.0000
P(1) 0.077(2) 0.053(2) 0.053(2) 0.0000 0.015(2) 0.0000
P(2) 0.150(3) 0.080(2) 0.061(2) 0.0000 -0.009(2) 0.0000
F(1) 0.103(4) 0.057(3) 0.069(3) 0.0000 0.014(3) 0.0000
F(2) 0.50(2) 0.069(5) 0.199(8) 0.0000 0.23(1) 0.0000
F(3) 0.180(8) 0.080(5) 0.44(2) 0.0000 -0.177(10) 0.0000
F(4) 0.206(5) 0.083(3) 0.115(3) 0.006(3) -0.001(3) -0.008(3)
F(5) 0.30(1) 0.144(7) 0.137(6) 0.0000 0.071(7) 0.0000
F(6) 0.247(9) 0.128(6) 0.175(7) 0.0000 -0.130(7) 0.0000
F(7) 0.25(1) 0.160(8) 0.237(10) 0.0000 0.097(9) 0.0000
F(8) 0.28(1) 0.134(7) 0.158(7) 0.0000 -0.096(7) 0.0000
O(1) 0.128(5) 0.045(4) 0.053(3) 0.0000 0.022(3) 0.0000
O(2) 0.045(5) 0.065(7) 0.057(6) 0.0000 -0.014(4) 0.0000
O(3) 1.08(9) 0.32(3) 1.3(1) 0.0000 -0.98(10) 0.0000
N(1) 0.027(1) 0.063(3) 0.020(1) -0.001(2) 0.001(1) -0.002(2)
N(2) 0.024(1) 0.058(2) 0.024(1) -0.003(2) 0.004(1) -0.007(2)
N(3) 0.05(1) 0.035(7) 0.020(8) 0.0000 0.007(6) 0.0000
C(1) 0.051(2) 0.063(4) 0.022(2) -0.015(2) 0.001(2) 0.005(2)
C(2) 0.070(3) 0.071(4) 0.024(2) -0.017(3) -0.005(2) -0.003(2)
C(3) 0.048(2) 0.060(3) 0.019(2) -0.002(3) 0.004(2) 0.005(2)
C(4) 0.083(3) 0.061(4) 0.025(2) -0.015(3) 0.007(2) 0.005(2)
C(5) 0.059(3) 0.060(4) 0.028(2) -0.013(3) 0.007(2) -0.005(2)
C(6) 0.024(2) 0.069(4) 0.063(3) -0.012(2) 0.008(2) -0.032(3)
C(7) 0.024(2) 0.075(4) 0.065(3) -0.006(2) 0.007(2) -0.031(3)
C(8) 0.018(2) 0.056(3) 0.044(2) -0.002(2) 0.005(2) -0.006(2)
C(9) 0.025(2) 0.078(4) 0.080(3) -0.009(2) 0.006(2) -0.041(3)
C(10) 0.024(2) 0.076(4) 0.065(3) 0.002(2) 0.009(2) -0.028(3)

loop_
_atom_type_symbol
_atom_type_description
_atom_type_scat_dispersion_real
_atom_type_scat_dispersion_imag
_atom_type_scat_source
Cu Cu 0.320 1.265
;International Tables for Crystallography
(1992, Vol. C, Tables 4.2.6.8 and 6.1.1.1)
;
P P 0.102 0.094
;International Tables for Crystallography
(1992, Vol. C, Tables 4.2.6.8 and 6.1.1.1)
;
F F 0.017 0.010
;International Tables for Crystallography
(1992, Vol. C, Tables 4.2.6.8 and 6.1.1.1)
;
C C 0.003 0.002
;International Tables for Crystallography
(1992, Vol. C, Tables 4.2.6.8 and 6.1.1.1)
;
N N 0.006 0.003
;International Tables for Crystallography
(1992, Vol. C, Tables 4.2.6.8 and 6.1.1.1)
;
H H 0.000 0.000
;International Tables for Crystallography
(1992, Vol. C, Table 6.1.1.2)
;
O O 0.011 0.006
;International Tables for Crystallography
(1992, Vol. C, Tables 4.2.6.8 and 6.1.1.1)
;

loop_
_geom_angle_atom_site_label_1
_geom_angle_atom_site_label_2
_geom_angle_atom_site_label_3
_geom_angle
_geom_angle_site_symmetry_1
_geom_angle_site_symmetry_3
_geom_angle_publ_flag
F(1) Cu(1) O(1) 180.0 . . yes
F(1) Cu(1) N(1) 87.8(1) . . yes
F(1) Cu(1) N(1) 87.8(1) . 4_657 yes
F(1) Cu(1) N(2) 86.6(1) . . yes
F(1) Cu(1) N(2) 86.6(1) . 4_657 yes
O(1) Cu(1) N(1) 92.2(1) . . yes
O(1) Cu(1) N(1) 92.2(1) . 4_657 yes
O(1) Cu(1) N(2) 93.4(1) . . yes
O(1) Cu(1) N(2) 93.4(1) . 4_657 yes
N(1) Cu(1) N(1) 175.6(2) . 4_657 yes
N(1) Cu(1) N(2) 89.4(1) . . yes
N(1) Cu(1) N(2) 90.3(1) . 4_657 yes
N(1) Cu(1) N(2) 90.3(1) 4_657 . yes
N(1) Cu(1) N(2) 89.4(1) 4_657 4_657 yes
N(2) Cu(1) N(2) 173.1(2) . 4_657 yes
F(1) P(1) F(1) 180.0 . 2_565 yes
F(1) P(1) F(2) 90.0 . . yes
F(1) P(1) F(2) 90.0 . 3_667 yes
F(1) P(1) F(3) 90.0 . . yes
F(1) P(1) F(3) 90.0 . 3_667 yes
F(1) P(1) F(2) 90.0 2_565 . yes
F(1) P(1) F(2) 90.0 2_565 3_667 yes
F(1) P(1) F(3) 90.0 2_565 . yes
F(1) P(1) F(3) 90.0 2_565 3_667 yes
F(2) P(1) F(2) 180.0 . 3_667 yes
F(2) P(1) F(3) 92.7(7) . . yes
F(2) P(1) F(3) 87.3(7) . 3_667 yes
F(2) P(1) F(3) 87.3(7) 3_667 . yes
F(2) P(1) F(3) 92.7(7) 3_667 3_667 yes
F(3) P(1) F(3) 180.0 . 3_667 yes
F(4) P(2) F(4) 173.2(5) . 2_555 yes
F(4) P(2) F(5) 86.9(2) . . yes
F(4) P(2) F(6) 88.8(2) . . yes
F(4) P(2) F(7) 93.2(2) . . yes
F(4) P(2) F(8) 90.9(2) . . yes
F(4) P(2) F(5) 86.9(2) 2_555 . yes
F(4) P(2) F(6) 88.8(2) 2_555 . yes
F(4) P(2) F(7) 93.2(2) 2_555 . yes
F(4) P(2) F(8) 90.9(2) 2_555 . yes
F(5) P(2) F(6) 92.3(6) . . yes
F(5) P(2) F(7) 177.1(6) . . yes
F(5) P(2) F(8) 83.1(5) . . yes
F(6) P(2) F(7) 90.6(6) . . yes
F(6) P(2) F(8) 175.4(7) . . yes
F(7) P(2) F(8) 94.1(6) . . yes
Cu(1) F(1) P(1) 180.0 . . yes
Cu(1) F(1) F(2) 136.9(1) . . yes
Cu(1) F(1) F(2) 136.9(1) . 3_667 yes
Cu(1) F(1) F(3) 136.3(2) . . yes
Cu(1) F(1) F(3) 136.3(2) . 3_667 yes
P(1) F(1) F(2) 43.1(1) . . yes
P(1) F(1) F(2) 43.1(1) . 3_667 yes
P(1) F(1) F(3) 43.7(2) . . yes
P(1) F(1) F(3) 43.7(2) . 3_667 yes
F(2) F(1) F(2) 86.2(3) . 3_667 yes
F(2) F(1) F(3) 59.6(4) . . yes
F(2) F(1) F(3) 56.6(4) . 3_667 yes
F(2) F(1) F(3) 56.6(4) 3_667 . yes
F(2) F(1) F(3) 59.6(4) 3_667 3_667 yes
F(3) F(1) F(3) 87.3(3) . 3_667 yes
P(1) F(2) F(1) 46.9(1) . . yes
P(1) F(2) F(1) 46.9(1) . 2_565 yes
P(1) F(2) F(3) 44.2(4) . . yes
P(1) F(2) F(3) 46.9(4) . 3_667 yes
F(1) F(2) F(1) 93.8(3) . 2_565 yes
F(1) F(2) F(3) 60.7(2) . . yes
F(1) F(2) F(3) 62.2(3) . 3_667 yes
F(1) F(2) F(3) 60.7(2) 2_565 . yes
F(1) F(2) F(3) 62.2(3) 2_565 3_667 yes
F(3) F(2) F(3) 91.1(4) . 3_667 yes
P(1) F(3) F(1) 46.3(2) . . yes
P(1) F(3) F(1) 46.3(2) . 2_565 yes
P(1) F(3) F(2) 43.1(4) . . yes
P(1) F(3) F(2) 45.8(4) . 3_667 yes
F(1) F(3) F(1) 92.7(3) . 2_565 yes
F(1) F(3) F(2) 59.7(3) . . yes
F(1) F(3) F(2) 61.2(2) . 3_667 yes
F(1) F(3) F(2) 59.7(3) 2_565 . yes
F(1) F(3) F(2) 61.2(2) 2_565 3_667 yes
F(2) F(3) F(2) 88.9(4) . 3_667 yes
P(2) F(4) F(5) 46.7(2) . . yes
P(2) F(4) F(6) 44.3(2) . . yes
P(2) F(4) F(7) 42.6(2) . . yes
P(2) F(4) F(8) 43.8(2) . . yes
F(5) F(4) F(6) 62.0(3) . . yes
F(5) F(4) F(7) 89.3(3) . . yes
F(5) F(4) F(8) 56.2(3) . . yes
F(6) F(4) F(7) 58.5(4) . . yes
F(6) F(4) F(8) 88.0(2) . . yes
F(7) F(4) F(8) 60.2(4) . . yes
P(2) F(5) F(4) 46.4(2) . . yes
P(2) F(5) F(4) 46.4(2) . 2_555 yes
P(2) F(5) F(6) 42.5(3) . . yes
P(2) F(5) F(8) 47.5(4) . . yes
F(4) F(5) F(4) 92.8(4) . 2_555 yes
F(4) F(5) F(6) 58.7(2) . . yes
F(4) F(5) F(8) 63.0(3) . . yes
F(4) F(5) F(6) 58.7(2) 2_555 . yes
F(4) F(5) F(8) 63.0(3) 2_555 . yes
F(6) F(5) F(8) 90.0(4) . . yes
P(2) F(6) F(4) 46.9(2) . . yes
P(2) F(6) F(4) 46.9(2) . 2_555 yes
P(2) F(6) F(5) 45.2(4) . . yes
P(2) F(6) F(7) 45.2(4) . . yes
F(4) F(6) F(4) 93.6(3) . 2_555 yes
F(4) F(6) F(5) 59.3(3) . . yes
F(4) F(6) F(7) 63.1(3) . . yes
F(4) F(6) F(5) 59.3(3) 2_555 . yes
F(4) F(6) F(7) 63.1(3) 2_555 . yes
F(5) F(6) F(7) 90.4(4) . . yes
P(2) F(7) F(4) 44.2(2) . . yes
P(2) F(7) F(4) 44.2(2) . 2_555 yes
P(2) F(7) F(6) 44.2(4) . . yes
P(2) F(7) F(8) 43.0(4) . . yes
F(4) F(7) F(4) 88.3(4) . 2_555 yes
F(4) F(7) F(6) 58.4(3) . . yes
F(4) F(7) F(8) 59.0(3) . . yes
F(4) F(7) F(6) 58.4(3) 2_555 . yes
F(4) F(7) F(8) 59.0(3) 2_555 . yes
F(6) F(7) F(8) 87.2(5) . . yes
P(2) F(8) F(4) 45.3(2) . . yes
P(2) F(8) F(4) 45.3(2) . 2_555 yes
P(2) F(8) F(5) 49.5(4) . . yes
P(2) F(8) F(7) 42.9(4) . . yes
F(4) F(8) F(4) 90.4(4) . 2_555 yes
F(4) F(8) F(5) 60.8(3) . . yes
F(4) F(8) F(7) 60.8(3) . . yes
F(4) F(8) F(5) 60.8(3) 2_555 . yes
F(4) F(8) F(7) 60.8(3) 2_555 . yes
F(5) F(8) F(7) 92.4(4) . . yes
Cu(1) O(1) O(1) 180.0000(1) . 2_555 yes
Cu(1) O(1) O(2) 124.0(2) . . yes
Cu(1) O(1) O(2) 124.0(2) . 3_657 yes
Cu(1) O(1) N(3) 161.7(5) . . yes
Cu(1) O(1) N(3) 161.7(5) . 3_657 yes
O(1) O(1) O(2) 56.0(2) 2_555 . yes
O(1) O(1) O(2) 56.0(2) 2_555 3_657 yes
O(1) O(1) N(3) 18.3(5) 2_555 . yes
O(1) O(1) N(3) 18.3(5) 2_555 3_657 yes
O(2) O(1) O(2) 111.9(4) . 3_657 yes
O(2) O(1) N(3) 37.8(5) . . yes
O(2) O(1) N(3) 74.2(6) . 3_657 yes
O(2) O(1) N(3) 74.2(6) 3_657 . yes
O(2) O(1) N(3) 37.8(5) 3_657 3_657 yes
N(3) O(1) N(3) 36.7(10) . 3_657 yes
O(1) O(2) O(1) 68.1(4) . 2_555 yes
O(1) O(2) N(3) 34.1(2) . . yes
O(1) O(2) N(3) 34.0(2) . 3_657 yes
O(1) O(2) N(3) 34.1(2) 2_555 . yes
O(1) O(2) N(3) 34.0(2) 2_555 3_657 yes
N(3) O(2) N(3) 3(1) . 3_657 yes
Cu(1) N(1) C(1) 120.5(3) . . yes
Cu(1) N(1) C(2) 150.1(2) . . yes
Cu(1) N(1) C(4) 151.0(2) . . yes
Cu(1) N(1) C(5) 121.6(3) . . yes
C(1) N(1) C(2) 29.7(2) . . yes
C(1) N(1) C(4) 88.5(2) . . yes
C(1) N(1) C(5) 117.9(3) . . yes
C(2) N(1) C(4) 58.9(2) . . yes
C(2) N(1) C(5) 88.3(2) . . yes
C(4) N(1) C(5) 29.4(2) . . yes
Cu(1) N(2) C(6) 120.4(3) . . yes
Cu(1) N(2) C(7) 149.9(2) . . yes
Cu(1) N(2) C(9) 151.3(2) . . yes
Cu(1) N(2) C(10) 122.3(3) . . yes
C(6) N(2) C(7) 29.7(2) . . yes
C(6) N(2) C(9) 88.2(2) . . yes
C(6) N(2) C(10) 117.3(3) . . yes
C(7) N(2) C(9) 58.5(2) . . yes
C(7) N(2) C(10) 87.6(2) . . yes
C(9) N(2) C(10) 29.1(2) . . yes
O(1) N(3) O(1) 143.3(10) . 2_555 yes
O(1) N(3) O(2) 108.1(5) . . yes
O(1) N(3) O(2) 71.7(5) . 3_657 yes
O(1) N(3) N(3) 71.7(5) . 3_657 yes
O(1) N(3) O(2) 108.1(5) 2_555 . yes
O(1) N(3) O(2) 71.7(5) 2_555 3_657 yes
O(1) N(3) N(3) 71.7(5) 2_555 3_657 yes
O(2) N(3) O(2) 176(1) . 3_657 yes
O(2) N(3) N(3) 171(3) . 3_657 yes
O(2) N(3) N(3) 5(2) 3_657 3_657 yes
N(1) C(1) C(2) 122.5(4) . . yes
N(1) C(1) C(3) 92.4(3) . . yes
N(1) C(1) C(4) 62.0(2) . . yes
N(1) C(1) C(5) 31.3(2) . . yes
C(2) C(1) C(3) 30.2(3) . . yes
C(2) C(1) C(4) 60.6(3) . . yes
C(2) C(1) C(5) 91.3(3) . . yes
C(3) C(1) C(4) 30.4(1) . . yes
C(3) C(1) C(5) 61.1(2) . . yes
C(4) C(1) C(5) 30.7(1) . . yes
N(1) C(2) C(1) 27.8(2) . . yes
N(1) C(2) C(3) 91.3(3) . . yes
N(1) C(2) C(3) 122.3(2) . 4_656 yes
N(1) C(2) C(4) 60.1(2) . . yes
C(1) C(2) C(3) 119.1(4) . . yes
C(1) C(2) C(3) 150.1(4) . 4_656 yes
C(1) C(2) C(4) 87.9(3) . . yes
C(3) C(2) C(3) 31.0(2) . 4_656 yes
C(3) C(2) C(4) 31.2(2) . . yes
C(3) C(2) C(4) 62.2(2) 4_656 . yes
C(1) C(3) C(2) 30.8(2) . . yes
C(1) C(3) C(2) 128.7(3) . 4_656 yes
C(1) C(3) C(3) 151.3(2) . 4_656 yes
C(1) C(3) C(4) 86.4(3) . . yes
C(1) C(3) C(4) 155.8(2) . 4_656 yes
C(1) C(3) C(5) 57.0(2) . . yes
C(2) C(3) C(2) 100.9(4) . 4_656 yes
C(2) C(3) C(3) 120.6(3) . 4_656 yes
C(2) C(3) C(4) 117.2(3) . . yes
C(2) C(3) C(4) 133.4(3) . 4_656 yes
C(2) C(3) C(5) 87.8(3) . . yes
C(2) C(3) C(3) 28.4(2) 4_656 4_656 yes
C(2) C(3) C(4) 135.0(3) 4_656 . yes
C(2) C(3) C(4) 55.9(2) 4_656 4_656 yes
C(2) C(3) C(5) 154.1(2) 4_656 . yes
C(3) C(3) C(4) 122.2(3) 4_656 . yes
C(3) C(3) C(4) 27.5(2) 4_656 4_656 yes
C(3) C(3) C(5) 151.5(2) 4_656 . yes
C(4) C(3) C(4) 104.9(4) . 4_656 yes
C(4) C(3) C(5) 29.4(2) . . yes
C(4) C(3) C(5) 131.8(3) 4_656 . yes
N(1) C(4) C(1) 29.5(1) . . yes
N(1) C(4) C(2) 61.0(2) . . yes
N(1) C(4) C(3) 92.7(3) . . yes
N(1) C(4) C(3) 123.0(2) . 4_656 yes
N(1) C(4) C(5) 28.7(2) . . yes
C(1) C(4) C(2) 31.5(1) . . yes
C(1) C(4) C(3) 63.1(2) . . yes
C(1) C(4) C(3) 93.5(2) . 4_656 yes
C(1) C(4) C(5) 58.3(3) . . yes
C(2) C(4) C(3) 31.6(2) . . yes
C(2) C(4) C(3) 62.0(2) . 4_656 yes
C(2) C(4) C(5) 89.8(3) . . yes
C(3) C(4) C(3) 30.3(2) . 4_656 yes
C(3) C(4) C(5) 121.4(4) . . yes
C(3) C(4) C(5) 151.7(4) 4_656 . yes
N(1) C(5) C(1) 30.8(2) . . yes
N(1) C(5) C(3) 92.7(3) . . yes
N(1) C(5) C(4) 121.9(4) . . yes
C(1) C(5) C(3) 61.8(2) . . yes
C(1) C(5) C(4) 91.0(3) . . yes
C(3) C(5) C(4) 29.2(3) . . yes
N(2) C(6) C(7) 122.2(4) . . yes
N(2) C(6) C(8) 93.0(3) . . yes
N(2) C(6) C(9) 62.2(2) . . yes
N(2) C(6) C(10) 31.5(2) . . yes
C(7) C(6) C(8) 29.2(2) . . yes
C(7) C(6) C(9) 60.0(3) . . yes
C(7) C(6) C(10) 90.7(3) . . yes
C(8) C(6) C(9) 30.8(1) . . yes
C(8) C(6) C(10) 61.5(2) . . yes
C(9) C(6) C(10) 30.7(1) . . yes
N(2) C(7) C(6) 28.1(2) . . yes
N(2) C(7) C(8) 92.5(3) . . yes
N(2) C(7) C(8) 123.4(2) . 7_657 yes
N(2) C(7) C(9) 60.6(2) . . yes
N(2) C(7) C(10) 29.8(1) . . yes
C(6) C(7) C(8) 120.6(4) . . yes
C(6) C(7) C(8) 151.5(4) . 7_657 yes
C(6) C(7) C(9) 88.8(3) . . yes
C(6) C(7) C(10) 58.0(3) . . yes
C(8) C(7) C(8) 30.9(2) . 7_657 yes
C(8) C(7) C(9) 31.8(2) . . yes
C(8) C(7) C(10) 62.6(2) . . yes
C(8) C(7) C(9) 62.7(2) 7_657 . yes
C(8) C(7) C(10) 93.5(2) 7_657 . yes
C(9) C(7) C(10) 30.8(1) . . yes
C(6) C(8) C(7) 30.2(2) . . yes
C(6) C(8) C(7) 179.1(3) . 7_657 yes
C(6) C(8) C(8) 152.0(4) . 7_657 yes
C(6) C(8) C(9) 86.8(3) . . yes
C(6) C(8) C(9) 124.1(2) . 7_657 yes
C(6) C(8) C(10) 56.9(2) . . yes
C(7) C(8) C(7) 149.1(2) . 7_657 yes
C(7) C(8) C(8) 121.8(5) . 7_657 yes
C(7) C(8) C(9) 116.9(4) . . yes
C(7) C(8) C(9) 94.0(3) . 7_657 yes
C(7) C(8) C(10) 87.1(3) . . yes
C(7) C(8) C(8) 27.3(3) 7_657 7_657 yes
C(7) C(8) C(9) 93.9(3) 7_657 . yes
C(7) C(8) C(9) 55.2(2) 7_657 7_657 yes
C(7) C(8) C(10) 123.8(2) 7_657 . yes
C(8) C(8) C(9) 121.2(5) 7_657 . yes
C(8) C(8) C(9) 27.9(3) 7_657 7_657 yes
C(8) C(8) C(10) 151.1(4) 7_657 . yes
C(9) C(8) C(9) 149.1(3) . 7_657 yes
C(9) C(8) C(10) 29.8(2) . . yes
C(9) C(8) C(10) 178.9(3) 7_657 . yes
N(2) C(9) C(6) 29.6(1) . . yes
N(2) C(9) C(7) 60.8(2) . . yes
N(2) C(9) C(8) 92.0(3) . . yes
N(2) C(9) C(8) 123.0(2) . 7_657 yes
N(2) C(9) C(10) 28.2(2) . . yes
C(6) C(9) C(7) 31.2(1) . . yes
C(6) C(9) C(8) 62.5(3) . . yes
C(6) C(9) C(8) 93.4(2) . 7_657 yes
C(6) C(9) C(10) 57.8(3) . . yes
C(7) C(9) C(8) 31.2(2) . . yes
C(7) C(9) C(8) 62.1(2) . 7_657 yes
C(7) C(9) C(10) 89.1(3) . . yes
C(8) C(9) C(8) 30.9(3) . 7_657 yes
C(8) C(9) C(10) 120.3(4) . . yes
C(8) C(9) C(10) 151.2(4) 7_657 . yes
N(2) C(10) C(6) 31.2(2) . . yes
N(2) C(10) C(7) 62.5(2) . . yes
N(2) C(10) C(8) 92.8(3) . . yes
N(2) C(10) C(9) 122.7(4) . . yes
C(6) C(10) C(7) 31.3(1) . . yes
C(6) C(10) C(8) 61.6(2) . . yes
C(6) C(10) C(9) 91.4(3) . . yes
C(7) C(10) C(8) 30.2(1) . . yes
C(7) C(10) C(9) 60.1(3) . . yes
C(8) C(10) C(9) 29.9(2) . . yes

loop_
_geom_bond_atom_site_label_1
_geom_bond_atom_site_label_2
_geom_bond_distance
_geom_bond_site_symmetry_2
_geom_bond_publ_flag
Cu(1) F(1) 2.680(5) . yes
Cu(1) O(1) 2.307(6) . yes
Cu(1) N(1) 2.028(3) . yes
Cu(1) N(1) 2.028(3) 4_657 yes
Cu(1) N(2) 2.022(3) . yes
Cu(1) N(2) 2.022(3) 4_657 yes
P(1) F(1) 1.573(5) . yes
P(1) F(1) 1.573(5) 2_565 yes
P(1) F(2) 1.472(6) . yes
P(1) F(2) 1.472(6) 3_667 yes
P(1) F(3) 1.501(7) . yes
P(1) F(3) 1.501(7) 3_667 yes
P(2) F(4) 1.584(5) . yes
P(2) F(4) 1.584(5) 2_555 yes
P(2) F(5) 1.591(8) . yes
P(2) F(6) 1.514(7) . yes
P(2) F(7) 1.540(9) . yes
P(2) F(8) 1.543(8) . yes
F(1) F(2) 2.155(5) . yes
F(1) F(2) 2.155(5) 3_667 yes
F(1) F(3) 2.175(6) . yes
F(1) F(3) 2.175(6) 3_667 yes
F(2) F(3) 2.15(1) . yes
F(2) F(3) 2.05(1) 3_667 yes
F(4) F(5) 2.183(7) . yes
F(4) F(6) 2.168(6) . yes
F(4) F(7) 2.270(8) . yes
F(4) F(8) 2.229(7) . yes
F(5) F(6) 2.24(1) . yes
F(5) F(8) 2.08(1) . yes
F(6) F(7) 2.17(1) . yes
F(7) F(8) 2.26(1) . yes
O(1) O(1) 2.19(1) 2_555 yes
O(1) O(2) 1.959(8) . yes
O(1) O(2) 1.959(8) 3_657 yes
O(1) N(3) 1.155(6) . yes
O(1) N(3) 1.155(6) 3_657 yes
O(2) N(3) 1.26(1) . yes
O(2) N(3) 1.99(1) 3_657 yes
N(1) C(1) 1.322(5) . yes
N(1) C(2) 2.389(5) . yes
N(1) C(4) 2.366(5) . yes
N(1) C(5) 1.339(5) . yes
N(2) C(6) 1.326(5) . yes
N(2) C(7) 2.380(5) . yes
N(2) C(9) 2.376(5) . yes
N(2) C(10) 1.335(6) . yes
N(3) N(3) 0.73(2) 3_657 yes
C(1) C(2) 1.402(5) . yes
C(1) C(3) 2.396(5) . yes
C(1) C(4) 2.680(7) . yes
C(1) C(5) 2.280(7) . yes
C(2) C(3) 1.378(6) . yes
C(2) C(3) 2.492(6) 4_656 yes
C(2) C(4) 2.336(7) . yes
C(3) C(3) 1.491(6) 4_656 yes
C(3) C(4) 1.360(6) . yes
C(3) C(4) 2.497(6) 4_656 yes
C(3) C(5) 2.379(5) . yes
C(4) C(5) 1.368(5) . yes
C(6) C(7) 1.393(5) . yes
C(6) C(8) 2.384(5) . yes
C(6) C(9) 2.684(7) . yes
C(6) C(10) 2.272(7) . yes
C(7) C(8) 1.352(6) . yes
C(7) C(8) 2.504(6) 7_657 yes
C(7) C(9) 2.325(7) . yes
C(7) C(10) 2.680(6) . yes
C(8) C(8) 1.512(6) 7_657 yes
C(8) C(9) 1.376(6) . yes
C(8) C(9) 2.517(6) 7_657 yes
C(8) C(10) 2.383(5) . yes
C(9) C(10) 1.373(5) . yes

loop_
_geom_contact_atom_site_label_1
_geom_contact_atom_site_label_2
_geom_contact_distance
_geom_contact_site_symmetry_2
Cu(1) F(1) 2.680(5) .
C(1) C(4) 2.680(7) .
C(6) C(9) 2.684(7) .
C(7) C(8) 2.504(6) 7_657
C(7) C(10) 2.680(6) .
C(8) C(9) 2.517(6) 7_657
Cu(1) F(1) 2.680(5) .
F(1) C(5) 3.160(5) .
F(1) C(5) 3.160(5) 4_657
F(1) C(10) 3.189(5) .
F(1) C(10) 3.189(5) 4_657
O(1) C(1) 3.114(5) .
O(1) C(1) 3.114(5) 4_657
O(1) N(1) 3.129(6) .
O(1) N(1) 3.129(6) 4_657
O(1) N(2) 3.158(6) .
O(1) N(2) 3.158(6) 4_657
